data_2101356
loop_
_publ_author_name
'Sheikh-Ali, B. M.'
'Rapta, M.'
'Jameson, G. B.'
'Weiss, R. G.'

_publ_section_title
;
 Molecular conformations and crystal packing properties of five
 4-alkyl-<i>N</i>-(4-cyanophenyl)piperidines by X-ray diffraction: a
 surprising dependence upon alkyl chain length
;
_journal_issue 5
_journal_name_full 'Acta Crystallographica Section B'
_journal_page_first 823
_journal_page_last 835
_journal_paper_doi 10.1107/S0108768194013054
_journal_volume 51
_journal_year 1995
_chemical_formula_sum 'C20 H30 N2'
_chemical_formula_weight 298.52
_symmetry_cell_setting monoclinic
_symmetry_space_group_name_Hall '-P 2ybc'
_symmetry_space_group_name_H-M 'P 1 21/c 1'
_cell_angle_alpha 90.0
_cell_angle_beta 102.74(3)
_cell_angle_gamma 90.0
_cell_formula_units_Z 4
_cell_length_a 12.331(2)
_cell_length_b 11.086(2)
_cell_length_c 13.929(3)
_cell_volume 1857.2(6)
_diffrn_radiation_type Cu
_diffrn_radiation_wavelength 1.54184
_exptl_absorpt_coefficient_mu 0.438
_exptl_crystal_density_diffrn 1.067
_exptl_crystal_F_000 656
_cod_data_source_file gr0375.cif
_cod_data_source_block gr0375e
_cod_database_code 2101356

loop_
_atom_site_label
_atom_site_fract_x
_atom_site_fract_y
_atom_site_fract_z
_atom_site_U_iso_or_equiv
N(1) -.0150(4) .1499(4) .0138(4) .083(2)
C(2) .0184(4) .1227(4) .0947(4) .063(2)
C(3) .0592(4) .0915(4) .1950(3) .0500(10)
C(4) .0660(4) .1770(4) .2686(4) .0550(10)
C(5) .1027(4) .1492(4) .3658(3) .0540(10)
C(6) .1359(4) .0317(4) .3965(3) .0470(10)
C(7) .1296(4) -.0544(4) .3209(3) .0530(10)
C(8) .0923(4) -.0256(4) .2233(3) .0550(10)
N(9) .1719(3) .0019(3) .4945(3) .0540(10)
C(10) .1845(5) .0968(4) .5682(3) .064(2)
C(12) .2485(6) -.0532(5) .7039(3) .090(2)
C(13) .2286(5) -.1492(4) .6269(3) .064(2)
C(11A) .2382(9) .0659(9) .6657(7) .056(2)
C(14A) .1712(10) -.1171(9) .5231(7) .060(2)
C(11B) .1812(10) .0498(9) .6746(7) .056(2)
C(14B) .2426(10) -.1069(9) .5269(7) .060(2)
C(15) .2720(4) -.0930(4) .8068(3) .061(2)
C(16) .2891(5) .0000(5) .8870(3) .067(2)
C(17) .3227(4) -.0464(4) .9907(3) .062(2)
C(18) .3386(5) .0503(5) 1.0687(3) .066(2)
C(19) .3779(4) .0071(4) 1.1735(3) .059(2)
C(20) .3910(4) .1056(4) 1.2496(3) .059(2)
C(21) .4273(4) .0641(5) 1.3553(3) .065(2)
C(22) .4380(5) .1650(5) 1.4284(4) .083(2)
H(4A) .0382(4) .2571(4) .2524(4) .066
H(5A) .1233(4) .2132(4) .4127(3) .064
H(7A) .1594(4) -.1331(4) .3396(3) .064
H(8A) .0885(4) -.0868(4) .1739(3) .066
H(10C) .1271(5) .1556(4) .5470(3) .080
H(10D) .2547(5) .1362(4) .5723(3) .080
H(10A) .1116(5) .1262(4) .5696(3) .080
H(10B) .2247(5) .1623(4) .5472(3) .080
H(12B) .3194(6) -.0218(5) .6984(3) .080
H(12A) .1704(6) -.0534(5) .7029(3) .080
H(13C) .1553(5) -.1825(4) .6191(3) .080
H(13D) .2808(5) -.2127(4) .6498(3) .080
H(13A) .1883(5) -.2144(4) .6481(3) .080
H(13B) .3010(5) -.1795(4) .6249(3) .080
H(11A) .2047(9) .1142(9) .7085(7) .067
H(11B) .3135(9) .0936(9) .6743(7) .067
H(14A) .2042(10) -.1641(9) .4792(7) .072
H(14B) .0952(10) -.1425(9) .5139(7) .072
H(11C) .1054(10) .0308(9) .6753(7) .067
H(11D) .2051(10) .1132(9) .7214(7) .067
H(14C) .3190(10) -.0862(9) .5308(7) .072
H(14D) .2226(10) -.1706(9) .4797(7) .072
H(15A) .3404(4) -.1375(4) .8188(3) .073
H(15B) .2146(4) -.1482(4) .8147(3) .073
H(16A) .3384(5) .0623(5) .8747(3) .080
H(16B) .2175(5) .0358(5) .8834(3) .080
H(17A) .2724(4) -.1065(4) 1.0049(3) .075
H(17B) .3939(4) -.0836(4) .9949(3) .075
H(18A) .2687(5) .0910(5) 1.0623(3) .079
H(18B) .3930(5) .1078(5) 1.0580(3) .079
H(19A) .4490(4) -.0314(4) 1.1810(3) .071
H(19B) .3247(4) -.0519(4) 1.1839(3) .071
H(20A) .3180(4) .1371(4) 1.2476(3) .071
H(20B) .4363(4) .1695(4) 1.2331(3) .071
H(21A) .5021(4) .0374(5) 1.3587(3) .078
H(21B) .3846(4) -.0028(5) 1.3705(3) .078
H(22A) .4686(5) .1350(5) 1.4934(4) .125
H(22B) .4831(5) .2301(5) 1.4139(4) .125
H(22C) .3637(5) .1934(5) 1.4249(4) .125

loop_
_geom_angle_atom_site_label_1
_geom_angle_atom_site_label_2
_geom_angle_atom_site_label_3
_geom_angle
N(1) C(2) C(3) 178.9(6)
C(4) C(3) C(8) 117.6(4)
C(4) C(3) C(2) 120.8(4)
C(8) C(3) C(2) 121.6(4)
C(5) C(4) C(3) 122.2(4)
C(4) C(5) C(6) 121.5(4)
N(9) C(6) C(5) 122.2(4)
N(9) C(6) C(7) 121.9(4)
C(5) C(6) C(7) 115.9(4)
C(8) C(7) C(6) 122.2(4)
C(7) C(8) C(3) 120.7(4)
C(14A) N(9) C(6) 119.6(5)
C(14A) N(9) C(10) 119.7(5)
C(6) N(9) C(10) 119.1(4)
C(14A) N(9) C(14B) 35.2(5)
C(6) N(9) C(14B) 122.0(5)
C(10) N(9) C(14B) 113.9(5)
C(11A) C(10) N(9) 117.2(5)
C(11A) C(10) C(11B) 28.8(6)
N(9) C(10) C(11B) 113.7(5)
C(11B) C(12) C(11A) 31.1(6)
C(11B) C(12) C(15) 120.0(6)
C(11A) C(12) C(15) 128.9(6)
C(11B) C(12) C(13) 112.0(6)
C(11A) C(12) C(13) 114.1(5)
C(15) C(12) C(13) 117.0(6)
C(12) C(13) C(14A) 119.3(5)
C(12) C(13) C(14B) 113.9(5)
C(14A) C(13) C(14B) 33.8(5)
C(11B) C(11A) C(10) 87.7(13)
C(11B) C(11A) C(12) 74.3(12)
C(10) C(11A) C(12) 124.6(8)
C(14B) C(14A) N(9) 79.8(11)
(14B) C(14A) C(13) 73.7(10)
N(9) C(14A) C(13) 118.2(7)
C(11A) C(11B) C(12) 74.5(12)
C(11A) C(11B) C(10) 63.5(11)
C(12) C(11B) C(10) 113.6(7)
C(14A) C(14B) N(9) 64.9(10)
C(14A) C(14B) C(13) 72.5(10)
N(9) C(14B) C(13) 110.5(7)
C(12) C(15) C(16) 119.1(4)
(15) C(16) C(17) 116.4(4)
C(16) C(17) C(18) 114.5(4)
C(17) C(18) C(19) 115.7(4)
C(20) C(19) C(18) 114.3(4)
C(19) C(20) C(21) 115.3(4)
C(22) C(21) C(20) 113.4(4)

loop_
_geom_bond_atom_site_label_1
_geom_bond_atom_site_label_2
_geom_bond_distance
N(1) C(2) 1.151(6)
C(2) C(3) 1.420(7)
C(3) C(4) 1.384(6)
C(3) C(8) 1.392(6)
C(4) C(5) 1.365(6)
C(5) C(6) 1.404(6)
C(6) N(9) 1.379(5)
C(6) C(7) 1.411(6)
C(7) C(8) 1.373(6)
N(9) C(14A) 1.379(10)
N(9) C(10) 1.454(6)
N(9) C(14B) 1.498(11)
C(10) C(11A) 1.415(10)
C(10) C(11B) 1.580(10)
C(12) C(11B) 1.418(11)
C(12) C(11A) 1.419(11)
C(12) C(15) 1.467(6)
C(12) C(13) 1.492(7)
C(13) C(14A) 1.505(10)
C(13) C(14B) 1.515(10)
C(11A) C(11B) 0.761(14)
C(14A) C(14B) 0.877(13)
C(15) C(16) 1.499(6)
C(16) C(17) 1.503(6)
C(17) C(18) 1.508(6)
C(18) C(19) 1.511(6)
C(19) C(20) 1.505(6)
C(20) C(21) 1.514(6)
C(21) C(22) 1.498(7)
